data_4086416
loop_
_publ_author_name
'Sun, Puhua'
'Yang, Dawei'
'Li, Ying'
'Zhang, Yahui'
'Su, Linan'
'Wang, Baomin'
'Qu, Jingping'

_publ_section_title
;
 Thiolate-Bridged Nickel--Iron and Nickel--Ruthenium Complexes Relevant to
 the CO-Inhibited State of [NiFe]-Hydrogenase
;
_journal_issue 5
_journal_name_full Organometallics
_journal_page_first 751
_journal_paper_doi 10.1021/acs.organomet.5b01035
_journal_volume 35
_journal_year 2016
_chemical_formula_sum 'C40 H47 F6 Ni P3 Ru S3'
_chemical_formula_weight 990.65
_chemical_name_systematic
; 
 ? 
;
_space_group_IT_number 15
_symmetry_cell_setting monoclinic
_symmetry_space_group_name_Hall '-C 2yc'
_symmetry_space_group_name_H-M 'C 1 2/c 1'
_atom_sites_solution_hydrogens geom
_atom_sites_solution_primary direct
_atom_sites_solution_secondary difmap
_audit_creation_method SHELXL-97
_cell_angle_alpha 90.00
_cell_angle_beta 103.301(3)
_cell_angle_gamma 90.00
_cell_formula_units_Z 8
_cell_length_a 19.1698(8)
_cell_length_b 13.5266(8)
_cell_length_c 35.806(2)
_cell_measurement_temperature 299(2)
_cell_volume 9035.5(8)
_computing_cell_refinement 'Bruker SMART'
_computing_data_collection 'Bruker SMART'
_computing_data_reduction 'Bruker SAINT'
_computing_molecular_graphics 'Bruker SHELXTL'
_computing_publication_material 'Bruker SHELXTL'
_computing_structure_refinement 'Bruker SHELXTL'
_computing_structure_solution 'Bruker SHELXTL'
_diffrn_ambient_temperature 299(2)
_diffrn_measured_fraction_theta_full 0.998
_diffrn_measured_fraction_theta_max 0.998
_diffrn_measurement_device_type 'CCD area detector'
_diffrn_measurement_method 'phi and omega scans'
_diffrn_radiation_monochromator graphite
_diffrn_radiation_source 'fine-focus sealed tube'
_diffrn_radiation_type MoK\a
_diffrn_radiation_wavelength 0.71073
_diffrn_reflns_av_R_equivalents 0.0793
_diffrn_reflns_av_sigmaI/netI 0.0419
_diffrn_reflns_limit_h_max 22
_diffrn_reflns_limit_h_min -22
_diffrn_reflns_limit_k_max 16
_diffrn_reflns_limit_k_min -16
_diffrn_reflns_limit_l_max 42
_diffrn_reflns_limit_l_min -42
_diffrn_reflns_number 69481
_diffrn_reflns_theta_full 25.00
_diffrn_reflns_theta_max 25.00
_diffrn_reflns_theta_min 2.06
_exptl_absorpt_coefficient_mu 1.048
_exptl_absorpt_correction_T_max 0.7796
_exptl_absorpt_correction_T_min 0.7509
_exptl_absorpt_correction_type empirical
_exptl_absorpt_process_details SADABS
_exptl_crystal_colour black
_exptl_crystal_density_diffrn 1.456
_exptl_crystal_density_method 'not measured'
_exptl_crystal_description block
_exptl_crystal_F_000 4048
_exptl_crystal_size_max 0.29
_exptl_crystal_size_mid 0.27
_exptl_crystal_size_min 0.25
_refine_diff_density_max 0.862
_refine_diff_density_min -0.701
_refine_diff_density_rms 0.105
_refine_ls_extinction_method none
_refine_ls_goodness_of_fit_ref 1.084
_refine_ls_hydrogen_treatment mixed
_refine_ls_matrix_type full
_refine_ls_number_parameters 519
_refine_ls_number_reflns 7931
_refine_ls_number_restraints 811
_refine_ls_restrained_S_all 1.079
_refine_ls_R_factor_all 0.0861
_refine_ls_R_factor_gt 0.0689
_refine_ls_shift/su_max 0.008
_refine_ls_shift/su_mean 0.000
_refine_ls_structure_factor_coef Fsqd
_refine_ls_weighting_details 'calc w=1/[\s^2^(Fo^2^)+(0.0768P)^2^+69.7750P] where P=(Fo^2^+2Fc^2^)/3'
_refine_ls_weighting_scheme calc
_refine_ls_wR_factor_gt 0.1767
_refine_ls_wR_factor_ref 0.1862
_reflns_number_gt 6472
_reflns_number_total 7931
_reflns_threshold_expression >2sigma(I)
_cod_data_source_file om5b01035_si_004.cif
_cod_data_source_block 1
_cod_depositor_comments
;
The following automatic conversions were performed:

'_symmetry_cell_setting' value 'Monoclinic' changed to 'monoclinic'
according to
/usr/data/users/saulius/crontab/automatic-downloads/rss-feeds/ACS/lib/dictionaries/cif_core.dic
dictionary named 'cif_core.dic' version 2.4.2 from 2011-04-26.

Automatic conversion script
Id: cif_fix_values 4268 2015-11-12 08:31:59Z antanas 

 Adding full bibliography for 4086412--4086417.cif.
;
_cod_original_cell_volume 9035.4(8)
_cod_original_sg_symbol_H-M 'C2/c  '
_cod_database_code 4086416

loop_
_symmetry_equiv_pos_as_xyz
'x, y, z'
'-x, y, -z+1/2'
'x+1/2, y+1/2, z'
'-x+1/2, y+1/2, -z+1/2'
'-x, -y, -z'
'x, -y, z-1/2'
'-x+1/2, -y+1/2, -z'
'x+1/2, -y+1/2, z-1/2'

loop_
_atom_site_label
_atom_site_type_symbol
_atom_site_fract_x
_atom_site_fract_y
_atom_site_fract_z
_atom_site_U_iso_or_equiv
_atom_site_adp_type
_atom_site_occupancy
_atom_site_symmetry_multiplicity
_atom_site_calc_flag
_atom_site_refinement_flags
Ru1 Ru 0.36302(3) 0.73773(4) 0.384736(15) 0.04945(18) Uani 1 1 d .
Ni1 Ni 0.23331(4) 0.66916(5) 0.35576(2) 0.0440(2) Uani 1 1 d .
P3 P 0.0000 0.9796(2) 0.2500 0.0715(8) Uani 1 2 d S
P1 P 0.14096(9) 0.71608(15) 0.38232(5) 0.0578(5) Uani 1 1 d .
P2 P 0.15683(10) 0.59418(15) 0.31044(6) 0.0674(5) Uani 1 1 d .
S2 S 0.31956(9) 0.58222(12) 0.39186(5) 0.0523(4) Uani 1 1 d .
S3 S 0.41983(10) 0.66686(15) 0.34135(6) 0.0693(5) Uani 1 1 d .
S1 S 0.27927(10) 0.79660(12) 0.33286(5) 0.0565(4) Uani 1 1 d .
P4 P 0.3205(3) 0.2776(4) 0.45704(18) 0.0993(17) Uani 0.50 1 d P
C17 C 0.1159(4) 0.6454(6) 0.4203(2) 0.0661(18) Uani 1 1 d U
C1 C 0.4289(4) 0.7429(6) 0.4459(2) 0.075(2) Uani 1 1 d U
C11 C 0.3140(5) 0.7632(6) 0.2909(2) 0.077(2) Uani 1 1 d U
H11A H 0.2745 0.7599 0.2684 0.092 Uiso 1 1 calc R
H11B H 0.3467 0.8142 0.2864 0.092 Uiso 1 1 calc R
C3 C 0.3632(4) 0.8756(6) 0.4184(2) 0.074(2) Uani 1 1 d U
C2 C 0.3638(4) 0.7950(6) 0.4435(2) 0.0684(18) Uani 1 1 d U
C7 C 0.3108(5) 0.7722(7) 0.4664(2) 0.087(2) Uani 1 1 d U
H7A H 0.3235 0.8066 0.4905 0.131 Uiso 1 1 calc R
H7B H 0.3105 0.7024 0.4710 0.131 Uiso 1 1 calc R
H7C H 0.2641 0.7929 0.4526 0.131 Uiso 1 1 calc R
C8 C 0.3083(5) 0.9568(7) 0.4108(3) 0.095(2) Uani 1 1 d U
H8A H 0.3215 1.0073 0.4300 0.142 Uiso 1 1 calc R
H8B H 0.2622 0.9304 0.4117 0.142 Uiso 1 1 calc R
H8C H 0.3062 0.9847 0.3859 0.142 Uiso 1 1 calc R
C29 C 0.1445(5) 0.4608(7) 0.3115(3) 0.084(2) Uani 1 1 d U
C35 C 0.1607(5) 0.6161(7) 0.2613(2) 0.082(2) Uani 1 1 d U
C13 C 0.3606(5) 0.4972(6) 0.3623(3) 0.078(2) Uani 1 1 d U
H13A H 0.3739 0.4361 0.3763 0.093 Uiso 1 1 calc R
H13B H 0.3254 0.4813 0.3389 0.093 Uiso 1 1 calc R
C23 C 0.1286(4) 0.8439(6) 0.3963(3) 0.077(2) Uani 1 1 d U
C22 C 0.1605(5) 0.5685(6) 0.4374(2) 0.075(2) Uani 1 1 d U
H22A H 0.2025 0.5562 0.4293 0.090 Uiso 1 1 calc R
C4 C 0.4260(5) 0.8730(6) 0.4035(3) 0.080(2) Uani 1 1 d U
C34 C 0.1763(5) 0.4092(7) 0.3439(3) 0.096(3) Uani 1 1 d U
H34A H 0.2054 0.4422 0.3645 0.116 Uiso 1 1 calc R
C15 C 0.0620(4) 0.6980(10) 0.3427(3) 0.110(3) Uani 1 1 d DU
H15A H 0.0228 0.6759 0.3537 0.132 Uiso 1 1 calc R
H15B H 0.0485 0.7619 0.3310 0.132 Uiso 1 1 calc R
C18 C 0.0524(5) 0.6635(7) 0.4323(3) 0.087(2) Uani 1 1 d U
H18A H 0.0214 0.7138 0.4213 0.105 Uiso 1 1 calc R
C14 C 0.4226(6) 0.5385(7) 0.3525(3) 0.104(3) Uani 1 1 d U
H14A H 0.4313 0.5026 0.3306 0.125 Uiso 1 1 calc R
H14B H 0.4634 0.5270 0.3737 0.125 Uiso 1 1 calc R
C6 C 0.4550(5) 0.6554(7) 0.4704(3) 0.099(3) Uani 1 1 d U
H6A H 0.4818 0.6773 0.4950 0.149 Uiso 1 1 calc R
H6B H 0.4853 0.6160 0.4584 0.149 Uiso 1 1 calc R
H6C H 0.4148 0.6166 0.4735 0.149 Uiso 1 1 calc R
C5 C 0.4666(5) 0.7923(7) 0.4217(3) 0.084(2) Uani 1 1 d U
C12 C 0.3515(6) 0.6675(8) 0.2960(3) 0.097(3) Uani 1 1 d U
H12A H 0.3741 0.6560 0.2748 0.117 Uiso 1 1 calc R
H12B H 0.3173 0.6147 0.2962 0.117 Uiso 1 1 calc R
C36 C 0.1999(6) 0.5550(7) 0.2429(2) 0.093(3) Uani 1 1 d U
H36A H 0.2190 0.4968 0.2548 0.111 Uiso 1 1 calc R
C20 C 0.0821(7) 0.5292(9) 0.4778(4) 0.119(4) Uani 1 1 d U
H20A H 0.0706 0.4914 0.4973 0.142 Uiso 1 1 calc R
C16 C 0.0676(5) 0.6340(9) 0.3146(3) 0.128(4) Uani 1 1 d DU
H16A H 0.0440 0.6636 0.2903 0.153 Uiso 1 1 calc R
H16B H 0.0406 0.5751 0.3178 0.153 Uiso 1 1 calc R
C28 C 0.1330(5) 0.8727(7) 0.4331(3) 0.095(3) Uani 1 1 d U
H28A H 0.1340 0.8249 0.4519 0.114 Uiso 1 1 calc R
C21 C 0.1442(6) 0.5100(7) 0.4659(3) 0.098(3) Uani 1 1 d U
H21A H 0.1745 0.4588 0.4768 0.118 Uiso 1 1 calc R
C30 C 0.1001(6) 0.4101(8) 0.2818(3) 0.109(3) Uani 1 1 d U
H30A H 0.0775 0.4434 0.2596 0.131 Uiso 1 1 calc R
C10 C 0.5408(5) 0.7674(8) 0.4174(3) 0.104(3) Uani 1 1 d U
H10A H 0.5755 0.8005 0.4370 0.156 Uiso 1 1 calc R
H10B H 0.5462 0.7886 0.3926 0.156 Uiso 1 1 calc R
H10C H 0.5481 0.6973 0.4198 0.156 Uiso 1 1 calc R
C24 C 0.1247(6) 0.9167(9) 0.3679(4) 0.115(3) Uani 1 1 d U
H24A H 0.1216 0.8990 0.3425 0.138 Uiso 1 1 calc R
C9 C 0.4484(6) 0.9467(7) 0.3776(3) 0.106(3) Uani 1 1 d U
H9A H 0.4753 0.9986 0.3927 0.160 Uiso 1 1 calc R
H9B H 0.4067 0.9741 0.3607 0.160 Uiso 1 1 calc R
H9C H 0.4778 0.9148 0.3628 0.160 Uiso 1 1 calc R
C37 C 0.2116(8) 0.5790(10) 0.2063(3) 0.124(4) Uani 1 1 d U
H37A H 0.2408 0.5401 0.1948 0.149 Uiso 1 1 calc R
C19 C 0.0371(6) 0.6045(9) 0.4609(3) 0.113(3) Uani 1 1 d U
H19A H -0.0048 0.6159 0.4691 0.136 Uiso 1 1 calc R
C40 C 0.1289(7) 0.7010(9) 0.2421(4) 0.122(4) Uani 1 1 d U
H40A H 0.1013 0.7424 0.2537 0.146 Uiso 1 1 calc R
C25 C 0.1256(7) 1.0185(10) 0.3788(5) 0.147(4) Uani 1 1 d U
H25A H 0.1213 1.0683 0.3604 0.176 Uiso 1 1 calc R
C31 C 0.0893(7) 0.3091(10) 0.2852(4) 0.133(4) Uani 1 1 d U
H31A H 0.0586 0.2756 0.2654 0.160 Uiso 1 1 calc R
C33 C 0.1651(7) 0.3069(9) 0.3464(4) 0.130(4) Uani 1 1 d U
H33A H 0.1871 0.2724 0.3684 0.156 Uiso 1 1 calc R
F1 F -0.0817(4) 0.9807(7) 0.2444(3) 0.174(3) Uani 1 1 d .
F2 F -0.0056(5) 1.0608(6) 0.2198(3) 0.184(4) Uani 1 1 d .
F3 F -0.0040(6) 0.8996(6) 0.2197(2) 0.195(4) Uani 1 1 d .
C38 C 0.1786(9) 0.6615(13) 0.1886(4) 0.143(5) Uani 1 1 d U
H38A H 0.1837 0.6760 0.1639 0.172 Uiso 1 1 calc R
C27 C 0.1362(7) 0.9737(9) 0.4436(4) 0.131(4) Uani 1 1 d U
H27A H 0.1405 0.9934 0.4689 0.158 Uiso 1 1 calc R
C26 C 0.1326(7) 1.0402(11) 0.4151(6) 0.147(4) Uani 1 1 d U
H26A H 0.1352 1.1067 0.4218 0.176 Uiso 1 1 calc R
C32 C 0.1225(8) 0.2589(9) 0.3168(4) 0.141(5) Uani 1 1 d U
H32A H 0.1159 0.1910 0.3182 0.169 Uiso 1 1 calc R
F4 F 0.3752(15) 0.364(2) 0.4611(7) 0.239(14) Uani 0.50 1 d P
F6 F 0.3307(14) 0.2299(14) 0.4203(5) 0.194(9) Uani 0.50 1 d P
C39 C 0.1389(9) 0.7234(12) 0.2051(5) 0.154(6) Uani 1 1 d U
H39A H 0.1184 0.7798 0.1923 0.184 Uiso 1 1 calc R
F10 F 0.2979(15) 0.3745(14) 0.4449(7) 0.230(13) Uani 0.50 1 d P
F11 F 0.3256(17) 0.329(3) 0.4866(8) 0.296(18) Uani 0.50 1 d P
F12 F 0.3727(9) 0.2015(11) 0.4692(7) 0.185(8) Uani 0.50 1 d P
F13 F 0.282(2) 0.208(2) 0.4518(7) 0.284(17) Uani 0.50 1 d P

loop_
_atom_site_aniso_label
_atom_site_aniso_U_11
_atom_site_aniso_U_22
_atom_site_aniso_U_33
_atom_site_aniso_U_23
_atom_site_aniso_U_13
_atom_site_aniso_U_12
Ru1 0.0468(3) 0.0467(3) 0.0574(3) -0.0098(2) 0.0172(2) -0.0074(2)
Ni1 0.0466(4) 0.0414(4) 0.0451(4) -0.0038(3) 0.0131(3) -0.0062(3)
P3 0.098(2) 0.0584(16) 0.0626(16) 0.000 0.0276(15) 0.000
P1 0.0436(9) 0.0830(13) 0.0479(9) -0.0050(9) 0.0131(7) 0.0018(8)
P2 0.0569(11) 0.0700(12) 0.0727(12) -0.0303(10) 0.0096(9) -0.0092(9)
S2 0.0492(9) 0.0478(9) 0.0629(10) 0.0025(7) 0.0191(7) 0.0017(7)
S3 0.0659(11) 0.0731(12) 0.0813(13) -0.0141(10) 0.0422(10) -0.0108(9)
S1 0.0672(10) 0.0482(9) 0.0562(9) 0.0034(7) 0.0183(8) -0.0096(8)
P4 0.101(4) 0.068(3) 0.109(4) 0.004(3) -0.015(3) -0.004(3)
C17 0.064(4) 0.071(4) 0.071(4) -0.018(4) 0.034(3) -0.019(4)
C1 0.065(4) 0.076(4) 0.077(4) -0.020(4) -0.001(4) 0.006(4)
C11 0.093(6) 0.086(5) 0.061(4) 0.004(4) 0.035(4) -0.019(5)
C3 0.064(4) 0.063(4) 0.091(5) -0.034(4) 0.008(4) 0.000(3)
C2 0.061(4) 0.073(4) 0.065(4) -0.025(3) 0.002(3) 0.003(3)
C7 0.087(5) 0.102(5) 0.073(4) -0.019(4) 0.016(4) 0.002(4)
C8 0.092(4) 0.076(4) 0.111(5) -0.025(4) 0.011(4) 0.012(4)
C29 0.093(6) 0.086(5) 0.084(5) -0.036(4) 0.042(4) -0.045(5)
C35 0.092(5) 0.078(5) 0.067(5) -0.021(4) -0.003(4) -0.020(4)
C13 0.082(5) 0.055(4) 0.105(6) -0.009(4) 0.040(5) 0.008(4)
C23 0.058(4) 0.084(5) 0.091(5) 0.008(4) 0.022(4) 0.027(4)
C22 0.087(5) 0.073(5) 0.079(5) -0.008(4) 0.048(4) -0.018(4)
C4 0.074(4) 0.063(4) 0.102(5) -0.023(4) 0.017(4) -0.025(4)
C34 0.104(6) 0.085(6) 0.112(7) -0.021(5) 0.048(5) -0.041(5)
C15 0.054(5) 0.197(10) 0.077(6) -0.032(6) 0.008(4) 0.017(6)
C18 0.071(5) 0.110(6) 0.093(6) -0.010(5) 0.045(4) -0.015(5)
C14 0.115(7) 0.082(6) 0.142(8) -0.020(6) 0.082(7) 0.005(5)
C6 0.093(5) 0.095(5) 0.096(5) -0.011(4) -0.005(4) 0.011(4)
C5 0.068(4) 0.076(5) 0.099(5) -0.035(4) 0.001(4) -0.001(4)
C12 0.116(7) 0.107(7) 0.083(6) -0.013(5) 0.052(5) -0.006(6)
C36 0.123(7) 0.089(6) 0.066(5) -0.020(4) 0.020(5) -0.024(5)
C20 0.135(8) 0.114(8) 0.132(8) 0.010(7) 0.083(7) -0.037(7)
C16 0.071(5) 0.156(8) 0.141(8) -0.085(7) -0.009(6) 0.008(6)
C28 0.093(6) 0.089(6) 0.111(6) -0.020(5) 0.039(5) 0.018(5)
C21 0.112(7) 0.087(6) 0.113(7) 0.006(5) 0.061(6) -0.012(5)
C30 0.119(7) 0.108(7) 0.102(6) -0.041(5) 0.029(5) -0.055(6)
C10 0.064(4) 0.113(5) 0.130(6) -0.030(5) 0.012(4) -0.001(4)
C24 0.091(6) 0.108(7) 0.139(8) 0.029(6) 0.009(6) 0.022(6)
C9 0.102(5) 0.088(5) 0.126(6) -0.012(5) 0.020(5) -0.036(5)
C37 0.159(10) 0.127(9) 0.082(7) -0.019(6) 0.018(7) -0.033(8)
C19 0.105(7) 0.129(8) 0.131(8) -0.009(7) 0.079(6) -0.031(6)
C40 0.121(8) 0.101(7) 0.118(8) 0.000(6) -0.025(7) -0.014(6)
C25 0.130(8) 0.102(8) 0.189(10) 0.046(8) -0.002(8) 0.035(7)
C31 0.148(9) 0.119(8) 0.138(9) -0.052(7) 0.046(8) -0.083(7)
C33 0.162(10) 0.092(7) 0.143(9) -0.007(7) 0.049(8) -0.058(7)
F1 0.093(5) 0.191(8) 0.241(9) 0.025(7) 0.048(5) -0.010(5)
F2 0.213(9) 0.169(7) 0.201(8) 0.109(6) 0.110(7) 0.052(6)
F3 0.249(10) 0.158(7) 0.152(6) -0.089(6) -0.003(7) 0.033(7)
C38 0.176(12) 0.155(11) 0.081(7) 0.006(8) -0.007(8) -0.052(10)
C27 0.124(8) 0.105(7) 0.168(9) -0.036(7) 0.039(7) 0.033(6)
C26 0.120(8) 0.095(7) 0.215(11) -0.001(9) 0.016(9) 0.036(7)
C32 0.183(11) 0.098(8) 0.151(10) -0.021(7) 0.055(9) -0.078(8)
F4 0.27(3) 0.23(2) 0.178(19) 0.061(17) -0.030(18) -0.18(2)
F6 0.31(3) 0.154(14) 0.132(13) -0.056(11) 0.085(16) 0.005(16)
C39 0.170(12) 0.121(9) 0.132(10) 0.028(8) -0.043(9) -0.045(9)
F10 0.33(3) 0.136(13) 0.28(2) 0.149(16) 0.19(2) 0.162(18)
F11 0.27(3) 0.35(4) 0.23(3) -0.19(3) -0.01(2) 0.03(3)
F12 0.132(13) 0.092(9) 0.31(3) 0.028(13) 0.016(14) 0.050(9)
F13 0.42(5) 0.23(3) 0.19(2) -0.05(2) 0.07(3) -0.18(3)

loop_
_atom_type_symbol
_atom_type_description
_atom_type_scat_dispersion_real
_atom_type_scat_dispersion_imag
_atom_type_scat_source
C C 0.0033 0.0016 'International Tables Vol C Tables 4.2.6.8 and 6.1.1.4'
H H 0.0000 0.0000 'International Tables Vol C Tables 4.2.6.8 and 6.1.1.4'
F F 0.0171 0.0103 'International Tables Vol C Tables 4.2.6.8 and 6.1.1.4'
P P 0.1023 0.0942 'International Tables Vol C Tables 4.2.6.8 and 6.1.1.4'
S S 0.1246 0.1234 'International Tables Vol C Tables 4.2.6.8 and 6.1.1.4'
Ni Ni 0.3393 1.1124 'International Tables Vol C Tables 4.2.6.8 and 6.1.1.4'
Ru Ru -1.2594 0.8363 'International Tables Vol C Tables 4.2.6.8 and 6.1.1.4'

loop_
_geom_angle_atom_site_label_1
_geom_angle_atom_site_label_2
_geom_angle_atom_site_label_3
_geom_angle
_geom_angle_site_symmetry_1
_geom_angle_site_symmetry_3
C4 Ru1 C3 37.5(3) . .
C4 Ru1 C2 62.8(3) . .
C3 Ru1 C2 36.9(3) . .
C4 Ru1 C5 36.9(3) . .
C3 Ru1 C5 60.8(3) . .
C2 Ru1 C5 61.2(3) . .
C4 Ru1 C1 62.4(3) . .
C3 Ru1 C1 61.2(3) . .
C2 Ru1 C1 36.8(3) . .
C5 Ru1 C1 36.6(3) . .
C4 Ru1 S2 155.6(3) . .
C3 Ru1 S2 131.6(2) . .
C2 Ru1 S2 97.8(2) . .
C5 Ru1 S2 122.0(3) . .
C1 Ru1 S2 93.3(2) . .
C4 Ru1 S1 100.9(3) . .
C3 Ru1 S1 93.5(2) . .
C2 Ru1 S1 119.4(2) . .
C5 Ru1 S1 136.2(3) . .
C1 Ru1 S1 154.3(2) . .
S2 Ru1 S1 101.71(6) . .
C4 Ru1 S3 103.9(2) . .
C3 Ru1 S3 140.7(2) . .
C2 Ru1 S3 151.2(2) . .
C5 Ru1 S3 92.5(2) . .
C1 Ru1 S3 114.9(2) . .
S2 Ru1 S3 86.19(7) . .
S1 Ru1 S3 87.13(7) . .
C4 Ru1 Ni1 144.3(2) . .
C3 Ru1 Ni1 113.2(2) . .
C2 Ru1 Ni1 107.1(2) . .
C5 Ru1 Ni1 167.4(3) . .
C1 Ru1 Ni1 131.2(2) . .
S2 Ru1 Ni1 52.24(5) . .
S1 Ru1 Ni1 51.92(4) . .
S3 Ru1 Ni1 97.93(6) . .
P2 Ni1 S1 110.49(8) . .
P2 Ni1 S2 118.56(8) . .
S1 Ni1 S2 109.32(7) . .
P2 Ni1 P1 89.21(7) . .
S1 Ni1 P1 110.85(8) . .
S2 Ni1 P1 117.09(7) . .
P2 Ni1 Ru1 150.80(6) . .
S1 Ni1 Ru1 56.15(5) . .
S2 Ni1 Ru1 56.00(5) . .
P1 Ni1 Ru1 119.36(6) . .
F3 P3 F3 89.3(8) . 2
F3 P3 F2 178.8(6) . 2
F3 P3 F2 91.3(5) 2 2
F3 P3 F2 91.3(5) . .
F3 P3 F2 178.8(6) 2 .
F2 P3 F2 88.2(8) 2 .
F3 P3 F1 91.7(6) . .
F3 P3 F1 89.0(5) 2 .
F2 P3 F1 89.4(5) 2 .
F2 P3 F1 89.9(5) . .
F3 P3 F1 89.0(5) . 2
F3 P3 F1 91.7(6) 2 2
F2 P3 F1 89.9(5) 2 2
F2 P3 F1 89.4(5) . 2
F1 P3 F1 178.9(8) . 2
C17 P1 C23 102.7(4) . .
C17 P1 C15 101.2(5) . .
C23 P1 C15 101.6(5) . .
C17 P1 Ni1 122.0(3) . .
C23 P1 Ni1 122.5(3) . .
C15 P1 Ni1 102.8(3) . .
C35 P2 C29 102.7(4) . .
C35 P2 C16 106.2(5) . .
C29 P2 C16 99.3(5) . .
C35 P2 Ni1 118.7(3) . .
C29 P2 Ni1 121.0(3) . .
C16 P2 Ni1 106.5(3) . .
C13 S2 Ni1 110.9(3) . .
C13 S2 Ru1 107.0(3) . .
Ni1 S2 Ru1 71.76(5) . .
C14 S3 C12 100.4(5) . .
C14 S3 Ru1 104.5(3) . .
C12 S3 Ru1 104.0(3) . .
C11 S1 Ni1 111.6(3) . .
C11 S1 Ru1 105.0(3) . .
Ni1 S1 Ru1 71.94(5) . .
F13 P4 F11 120(3) . .
F13 P4 F10 123(2) . .
F11 P4 F10 72.7(19) . .
F13 P4 F12 81.4(19) . .
F11 P4 F12 103.3(19) . .
F10 P4 F12 154.4(15) . .
F13 P4 F6 74.4(15) . .
F11 P4 F6 166(2) . .
F10 P4 F6 102.6(13) . .
F12 P4 F6 74.8(12) . .
F13 P4 F4 175(2) . .
F11 P4 F4 65.3(19) . .
F10 P4 F4 59.0(14) . .
F12 P4 F4 96.0(15) . .
F6 P4 F4 100.4(16) . .
C22 C17 C18 118.9(8) . .
C22 C17 P1 118.7(5) . .
C18 C17 P1 122.4(7) . .
C5 C1 C2 107.2(8) . .
C5 C1 C6 125.8(8) . .
C2 C1 C6 126.9(9) . .
C5 C1 Ru1 71.0(5) . .
C2 C1 Ru1 70.8(4) . .
C6 C1 Ru1 125.6(6) . .
C12 C11 S1 111.9(6) . .
C2 C3 C4 109.7(7) . .
C2 C3 C8 125.6(8) . .
C4 C3 C8 124.5(9) . .
C2 C3 Ru1 72.3(4) . .
C4 C3 Ru1 70.9(4) . .
C8 C3 Ru1 127.1(6) . .
C3 C2 C1 107.3(8) . .
C3 C2 C7 127.6(8) . .
C1 C2 C7 124.9(8) . .
C3 C2 Ru1 70.7(4) . .
C1 C2 Ru1 72.5(4) . .
C7 C2 Ru1 126.4(5) . .
C34 C29 C30 118.3(9) . .
C34 C29 P2 119.3(6) . .
C30 C29 P2 122.3(9) . .
C36 C35 C40 118.5(10) . .
C36 C35 P2 121.1(7) . .
C40 C35 P2 120.2(9) . .
C14 C13 S2 112.5(6) . .
C28 C23 C24 118.8(10) . .
C28 C23 P1 123.6(7) . .
C24 C23 P1 116.9(8) . .
C21 C22 C17 122.1(8) . .
C5 C4 C3 105.6(8) . .
C5 C4 C9 126.7(9) . .
C3 C4 C9 127.3(9) . .
C5 C4 Ru1 72.8(5) . .
C3 C4 Ru1 71.6(4) . .
C9 C4 Ru1 125.5(6) . .
C29 C34 C33 120.6(10) . .
C16 C15 P1 117.9(7) . .
C19 C18 C17 118.3(10) . .
C13 C14 S3 117.0(7) . .
C4 C5 C1 110.0(8) . .
C4 C5 C10 124.1(10) . .
C1 C5 C10 125.8(9) . .
C4 C5 Ru1 70.2(4) . .
C1 C5 Ru1 72.4(5) . .
C10 C5 Ru1 126.5(6) . .
C11 C12 S3 110.1(7) . .
C35 C36 C37 121.6(11) . .
C21 C20 C19 120.0(10) . .
C15 C16 P2 119.0(7) . .
C23 C28 C27 121.6(11) . .
C20 C21 C22 118.6(10) . .
C29 C30 C31 119.7(12) . .
C23 C24 C25 118.8(13) . .
C38 C37 C36 117.5(14) . .
C20 C19 C18 122.2(9) . .
C35 C40 C39 119.8(14) . .
C26 C25 C24 118.5(14) . .
C32 C31 C30 121.2(11) . .
C32 C33 C34 120.0(13) . .
C39 C38 C37 123.3(15) . .
C26 C27 C28 116.9(13) . .
C25 C26 C27 125.3(15) . .
C31 C32 C33 120.1(12) . .
F10 F4 F11 63.7(18) . .
F10 F4 P4 55.8(9) . .
F11 F4 P4 47.7(10) . .
P4 F6 F13 43.6(8) . .
C38 C39 C40 119.2(15) . .
P4 F10 F4 65.2(10) . .
P4 F10 F11 48.8(10) . .
F4 F10 F11 60.2(17) . .
P4 F11 F4 66.9(17) . .
P4 F11 F10 58.4(14) . .
F4 F11 F10 56(2) . .
P4 F12 F13 43.0(10) . .
P4 F13 F6 62.1(15) . .
P4 F13 F12 55.6(14) . .
F6 F13 F12 64.3(17) . .

loop_
_geom_bond_atom_site_label_1
_geom_bond_atom_site_label_2
_geom_bond_distance
_geom_bond_site_symmetry_2
Ru1 C4 2.210(7) .
Ru1 C3 2.219(7) .
Ru1 C2 2.240(7) .
Ru1 C5 2.244(8) .
Ru1 C1 2.262(8) .
Ru1 S2 2.2981(17) .
Ru1 S1 2.2998(19) .
Ru1 S3 2.3015(18) .
Ru1 Ni1 2.6329(9) .
Ni1 P2 2.1718(19) .
Ni1 S1 2.1798(18) .
Ni1 S2 2.1918(18) .
Ni1 P1 2.2839(18) .
P3 F3 1.522(7) .
P3 F3 1.522(7) 2
P3 F2 1.528(7) 2
P3 F2 1.528(7) .
P3 F1 1.532(7) .
P3 F1 1.532(7) 2
P1 C17 1.815(8) .
P1 C23 1.830(9) .
P1 C15 1.837(8) .
P2 C35 1.801(9) .
P2 C29 1.821(9) .
P2 C16 1.831(10) .
S2 C13 1.856(7) .
S3 C14 1.779(10) .
S3 C12 1.836(10) .
S1 C11 1.835(8) .
P4 F13 1.18(2) .
P4 F11 1.25(2) .
P4 F10 1.416(13) .
P4 F12 1.432(14) .
P4 F6 1.519(16) .
P4 F4 1.556(16) .
C17 C22 1.395(12) .
C17 C18 1.403(10) .
C1 C5 1.416(13) .
C1 C2 1.419(11) .
C1 C6 1.490(12) .
C11 C12 1.472(12) .
C3 C2 1.412(12) .
C3 C4 1.425(11) .
C3 C8 1.502(11) .
C2 C7 1.476(12) .
C29 C34 1.370(14) .
C29 C30 1.383(12) .
C35 C36 1.383(13) .
C35 C40 1.403(14) .
C13 C14 1.429(12) .
C23 C28 1.360(12) .
C23 C24 1.406(13) .
C22 C21 1.383(11) .
C4 C5 1.411(12) .
C4 C9 1.490(13) .
C34 C33 1.406(14) .
C15 C16 1.352(11) .
C18 C19 1.383(13) .
C5 C10 1.503(12) .
C36 C37 1.419(14) .
C20 C21 1.378(14) .
C20 C19 1.381(16) .
C28 C27 1.414(14) .
C30 C31 1.393(16) .
C24 C25 1.430(18) .
C37 C38 1.365(19) .
C40 C39 1.416(19) .
C25 C26 1.311(19) .
C31 C32 1.346(18) .
C33 C32 1.345(17) .
C38 C39 1.36(2) .
C27 C26 1.349(19) .
F4 F10 1.47(3) .
F4 F11 1.54(4) .
F6 F13 1.66(3) .
F10 F11 1.59(4) .
F12 F13 1.72(4) .
